data_2018040
loop_
_publ_author_name
'Dillon, Keith B.'
'Howard, Judith A. K.'
'Monks, Philippa K.'
'Probert, Michael R.'
'Shepherd, Helena J.'

_publ_section_title
;
 A dynamic disorder-linked reversible phase transition in a new
 chloroform solvate of
 <i>cis</i>-dichloridobis(triethylphosphane)platinum(II)
;
_journal_coeditor_code LN3146
_journal_issue 4
_journal_name_full 'Acta Crystallographica Section C'
_journal_page_first m111
_journal_page_last m114
_journal_paper_doi 10.1107/S0108270111008353
_journal_volume 67
_journal_year 2011
_chemical_formula_iupac '[Pt Cl2 (C6 H15 P)2], C H Cl3'
_chemical_formula_moiety 'C12 H30 Cl2 P2 Pt, C H Cl3'
_chemical_formula_sum 'C13 H31 Cl5 P2 Pt'
_chemical_formula_weight 621.66
_chemical_name_systematic
;
<i>cis</i>-dichloridobis(triethylphosphine)platinum(II) chloroform monosolvate
;
_space_group_crystal_system orthorhombic
_space_group_IT_number 62
_space_group_name_Hall '-P 2ac 2n'
_space_group_name_H-M_alt 'P n m a'
_symmetry_space_group_name_Hall '-P 2ac 2n'
_symmetry_space_group_name_H-M 'P n m a'
_atom_sites_solution_hydrogens geom
_atom_sites_solution_primary direct
_atom_sites_solution_secondary difmap
_audit_creation_method
;
  Olex2 1.1
  (compiled 2010.09.30 svn.r1450, GUI svn.r3284)
;
_cell_angle_alpha 90.00
_cell_angle_beta 90.00
_cell_angle_gamma 90.00
_cell_formula_units_Z 4
_cell_length_a 19.0103(9)
_cell_length_b 15.7378(7)
_cell_length_c 7.6394(4)
_cell_measurement_reflns_used 5535
_cell_measurement_temperature 220(2)
_cell_measurement_theta_max 27.76
_cell_measurement_theta_min 2.50
_cell_volume 2285.56(19)
_computing_cell_refinement 'SAINT (Bruker, 2003)'
_computing_data_collection 'SMART (Bruker, 1999)'
_computing_data_reduction 'SAINT (Bruker, 2003)'
_computing_molecular_graphics
;
OLEX2 (Dolomanov <i>et al.</i>, 2009)
;
_computing_publication_material
;
OLEX2 (Dolomanov <i>et al.</i>, 2009)
;
_computing_structure_refinement 'SHELXL97 (Sheldrick, 2008)'
_computing_structure_solution 'SHELXS97 (Sheldrick, 2008)'
_diffrn_ambient_temperature 220.0
_diffrn_detector_area_resol_mean 7.9
_diffrn_measured_fraction_theta_full 1.000
_diffrn_measured_fraction_theta_max 1.000
_diffrn_measurement_device 'three-circle diffractometer'
_diffrn_measurement_device_type 'Bruker SMART CCD 1K area-detector'
_diffrn_measurement_method \w
_diffrn_radiation_monochromator graphite
_diffrn_radiation_source 'fine-focus sealed tube'
_diffrn_radiation_type MoK\a
_diffrn_radiation_wavelength 0.71073
_diffrn_reflns_av_R_equivalents 0.0526
_diffrn_reflns_limit_h_max 24
_diffrn_reflns_limit_h_min -25
_diffrn_reflns_limit_k_max 19
_diffrn_reflns_limit_k_min -20
_diffrn_reflns_limit_l_max 10
_diffrn_reflns_limit_l_min -8
_diffrn_reflns_number 15061
_diffrn_reflns_theta_full 28.25
_diffrn_reflns_theta_max 28.25
_diffrn_reflns_theta_min 2.14
_exptl_absorpt_coefficient_mu 6.857
_exptl_absorpt_correction_T_max 1.0
_exptl_absorpt_correction_T_min 0.759252
_exptl_absorpt_correction_type multi-scan
_exptl_absorpt_process_details
;
(SADABS; Sheldrick, 2003)
;
_exptl_crystal_colour colourless
_exptl_crystal_density_diffrn 1.807
_exptl_crystal_density_method 'not measured'
_exptl_crystal_description block
_exptl_crystal_F_000 1208
_exptl_crystal_size_max 0.21
_exptl_crystal_size_mid 0.20
_exptl_crystal_size_min 0.18
_refine_diff_density_max 2.190
_refine_diff_density_min -1.979
_refine_ls_extinction_method none
_refine_ls_goodness_of_fit_ref 1.019
_refine_ls_hydrogen_treatment constr
_refine_ls_matrix_type full
_refine_ls_number_parameters 103
_refine_ls_number_reflns 2928
_refine_ls_number_restraints 0
_refine_ls_restrained_S_all 1.019
_refine_ls_R_factor_all 0.0536
_refine_ls_R_factor_gt 0.0385
_refine_ls_shift/su_max 0.001
_refine_ls_shift/su_mean 0.000
_refine_ls_structure_factor_coef Fsqd
_refine_ls_weighting_details 'calc w=1/[\s^2^(Fo^2^)+(0.0491P)^2^+14.4642P] where P=(Fo^2^+2Fc^2^)/3'
_refine_ls_weighting_scheme calc
_refine_ls_wR_factor_gt 0.0951
_refine_ls_wR_factor_ref 0.1051
_reflns_number_gt 2317
_reflns_number_total 2928
_reflns_threshold_expression I>2\s(I)
_cod_data_source_file ln3146.cif
_cod_data_source_block 1a
_cod_database_code 2018040
_cod_database_fobs_code 2018040

loop_
_space_group_symop_id
_space_group_symop_operation_xyz
1 'x, y, z'
2 '-x+1/2, -y, z+1/2'
3 'x+1/2, -y+1/2, -z+1/2'
4 '-x, y+1/2, -z'
5 '-x, -y, -z'
6 'x-1/2, y, -z-1/2'
7 '-x-1/2, y-1/2, z-1/2'
8 'x, -y-1/2, z'

loop_
_atom_site_type_symbol
_atom_site_label
_atom_site_fract_x
_atom_site_fract_y
_atom_site_fract_z
_atom_site_U_iso_or_equiv
_atom_site_adp_type
_atom_site_calc_flag
_atom_site_refinement_flags
_atom_site_occupancy
_atom_site_disorder_assembly
_atom_site_disorder_group
Pt Pt1 0.675107(17) 0.2500 0.62106(4) 0.02504(11) Uani d S 1 . .
P P1A 0.64589(9) 0.13655(10) 0.7858(2) 0.0298(3) Uani d . 1 . .
Cl Cl1A 0.71140(11) 0.14781(12) 0.4133(2) 0.0468(4) Uani d . 1 . .
C C21A 0.6063(4) 0.1469(4) 1.0030(9) 0.0375(15) Uani d . 1 . .
H H21B 0.6379 0.1808 1.0765 0.045 Uiso calc R 1 . .
H H21A 0.5621 0.1785 0.9915 0.045 Uiso calc R 1 . .
C C31A 0.5837(4) 0.0699(4) 0.6672(10) 0.0422(17) Uani d . 1 . .
H H31B 0.6059 0.0506 0.5584 0.051 Uiso calc R 1 . .
H H31A 0.5735 0.0195 0.7380 0.051 Uiso calc R 1 . .
C C22A 0.5909(5) 0.0626(5) 1.0976(11) 0.060(2) Uani d . 1 . .
H H22B 0.5664 0.0741 1.2065 0.090 Uiso calc R 1 . .
H H22C 0.6348 0.0336 1.1224 0.090 Uiso calc R 1 . .
H H22A 0.5618 0.0270 1.0237 0.090 Uiso calc R 1 . .
C C11A 0.7221(4) 0.0685(5) 0.8193(11) 0.0476(18) Uani d . 1 . .
H H11A 0.7070 0.0165 0.8792 0.057 Uiso calc R 1 . .
H H11B 0.7412 0.0522 0.7051 0.057 Uiso calc R 1 . .
C C32A 0.5155(5) 0.1136(6) 0.6231(13) 0.070(3) Uani d . 1 . .
H H32B 0.4930 0.1327 0.7300 0.105 Uiso calc R 1 . .
H H32A 0.4847 0.0741 0.5628 0.105 Uiso calc R 1 . .
H H32C 0.5248 0.1620 0.5481 0.105 Uiso calc R 1 . .
C C12A 0.7799(4) 0.1105(6) 0.9261(12) 0.059(2) Uani d . 1 . .
H H12A 0.7615 0.1268 1.0397 0.089 Uiso calc R 1 . .
H H12B 0.7967 0.1606 0.8651 0.089 Uiso calc R 1 . .
H H12C 0.8185 0.0709 0.9416 0.089 Uiso calc R 1 . .
C C1S 0.3745(6) 0.2500 1.1242(16) 0.048(3) Uani d S 1 . .
H H1S 0.3231 0.2500 1.1451 0.058 Uiso calc SR 1 . .
Cl Cl1S 0.3914(4) 0.2500 0.9134(10) 0.341(11) Uani d S 1 . .
Cl Cl2S 0.4105(3) 0.1635(4) 1.2048(14) 0.292(5) Uani d . 1 . .

loop_
_atom_site_aniso_label
_atom_site_aniso_U_11
_atom_site_aniso_U_22
_atom_site_aniso_U_33
_atom_site_aniso_U_12
_atom_site_aniso_U_13
_atom_site_aniso_U_23
Pt1 0.02761(18) 0.02415(17) 0.02334(17) 0.000 -0.00139(13) 0.000
P1A 0.0343(8) 0.0232(7) 0.0320(8) -0.0015(7) -0.0013(7) 0.0014(6)
Cl1A 0.0544(11) 0.0448(10) 0.0411(9) -0.0038(8) 0.0103(8) -0.0162(8)
C21A 0.041(4) 0.041(4) 0.031(3) -0.005(3) 0.003(3) 0.005(3)
C31A 0.049(4) 0.034(3) 0.045(4) -0.012(3) -0.003(3) -0.005(3)
C22A 0.079(6) 0.051(5) 0.049(5) -0.020(5) -0.001(4) 0.015(4)
C11A 0.045(4) 0.038(4) 0.059(5) 0.012(3) 0.001(4) 0.009(4)
C32A 0.057(5) 0.063(6) 0.091(7) -0.003(5) -0.026(5) -0.018(5)
C12A 0.045(4) 0.074(6) 0.060(5) 0.014(4) -0.012(4) 0.014(5)
C1S 0.036(5) 0.042(6) 0.066(7) 0.000 0.001(5) 0.000
Cl1S 0.077(4) 0.85(3) 0.099(5) 0.000 0.013(4) 0.000
Cl2S 0.090(3) 0.203(6) 0.582(15) 0.030(3) 0.018(6) 0.242(8)

loop_
_atom_type_symbol
_atom_type_description
_atom_type_scat_dispersion_real
_atom_type_scat_dispersion_imag
_atom_type_scat_source
C C 0.0033 0.0016 'International Tables Vol C Tables 4.2.6.8 and 6.1.1.4'
H H 0.0000 0.0000 'International Tables Vol C Tables 4.2.6.8 and 6.1.1.4'
P P 0.1023 0.0942 'International Tables Vol C Tables 4.2.6.8 and 6.1.1.4'
Cl Cl 0.1484 0.1585 'International Tables Vol C Tables 4.2.6.8 and 6.1.1.4'
Pt Pt -1.7033 8.3905 'International Tables Vol C Tables 4.2.6.8 and 6.1.1.4'

loop_
_geom_angle_atom_site_label_1
_geom_angle_atom_site_label_2
_geom_angle_atom_site_label_3
_geom_angle_site_symmetry_1
_geom_angle_site_symmetry_3
_geom_angle
_geom_angle_publ_flag
P1A Pt1 P1A . 8_565 104.77(9) ?
P1A Pt1 Cl1A 8_565 . 170.51(7) ?
P1A Pt1 Cl1A . . 84.71(6) ?
P1A Pt1 Cl1A . 8_565 170.51(7) ?
P1A Pt1 Cl1A 8_565 8_565 84.72(6) ?
Cl1A Pt1 Cl1A 8_565 . 85.80(10) ?
C21A P1A Pt1 . . 122.5(2) ?
C31A P1A Pt1 . . 109.8(3) ?
C31A P1A C21A . . 103.6(3) ?
C22A C21A P1A . . 115.3(5) ?
C11A P1A Pt1 . . 110.4(3) ?
C11A P1A C21A . . 104.6(4) ?
C11A P1A C31A . . 104.3(4) ?
C32A C31A P1A . . 114.0(6) ?
C12A C11A P1A . . 113.3(6) ?
Cl1S C1S Cl2S . . 106.6(6) ?
Cl1S C1S Cl2S . 8_565 106.6(6) ?
Cl2S C1S Cl2S 8_565 . 111.9(10) ?
C22A C21A H21B . . 108.4 ?
P1A C21A H21B . . 108.4 ?
C22A C21A H21A . . 108.4 ?
P1A C21A H21A . . 108.4 ?
H21B C21A H21A . . 107.5 ?
C32A C31A H31B . . 108.7 ?
P1A C31A H31B . . 108.7 ?
C32A C31A H31A . . 108.7 ?
P1A C31A H31A . . 108.7 ?
H31B C31A H31A . . 107.6 ?
C21A C22A H22B . . 109.5 ?
C21A C22A H22C . . 109.5 ?
H22B C22A H22C . . 109.5 ?
C21A C22A H22A . . 109.5 ?
H22B C22A H22A . . 109.5 ?
H22C C22A H22A . . 109.5 ?
C12A C11A H11A . . 108.9 ?
P1A C11A H11A . . 108.9 ?
C12A C11A H11B . . 108.9 ?
P1A C11A H11B . . 108.9 ?
H11A C11A H11B . . 107.7 ?
C31A C32A H32B . . 109.5 ?
C31A C32A H32A . . 109.5 ?
H32B C32A H32A . . 109.5 ?
C31A C32A H32C . . 109.5 ?
H32B C32A H32C . . 109.5 ?
H32A C32A H32C . . 109.5 ?
C11A C12A H12A . . 109.5 ?
C11A C12A H12B . . 109.5 ?
H12A C12A H12B . . 109.5 ?
C11A C12A H12C . . 109.5 ?
H12A C12A H12C . . 109.5 ?
H12B C12A H12C . . 109.5 ?
Cl1S C1S H1S . . 110.5 ?
Cl2S C1S H1S . . 110.5 ?
Cl2S C1S H1S 8_565 . 110.5 ?

loop_
_geom_bond_atom_site_label_1
_geom_bond_atom_site_label_2
_geom_bond_site_symmetry_2
_geom_bond_distance
_geom_bond_publ_flag
Pt1 P1A 8_565 2.2540(16) ?
Pt1 P1A . 2.2540(16) ?
Pt1 Cl1A . 2.3627(17) ?
Pt1 Cl1A 8_565 2.3627(17) ?
P1A C21A . 1.829(7) ?
P1A C31A . 1.821(7) ?
P1A C11A . 1.819(7) ?
C21A C22A . 1.538(10) ?
C31A C32A . 1.507(12) ?
C11A C12A . 1.520(12) ?
C1S Cl1S . 1.642(14) ?
C1S Cl2S 8_565 1.643(8) ?
C1S Cl2S . 1.643(8) ?
C21A H21B . 0.9800 ?
C21A H21A . 0.9800 ?
C31A H31B . 0.9800 ?
C31A H31A . 0.9800 ?
C22A H22B . 0.9700 ?
C22A H22C . 0.9700 ?
C22A H22A . 0.9700 ?
C11A H11A . 0.9800 ?
C11A H11B . 0.9800 ?
C32A H32B . 0.9700 ?
C32A H32A . 0.9700 ?
C32A H32C . 0.9700 ?
C12A H12A . 0.9700 ?
C12A H12B . 0.9700 ?
C12A H12C . 0.9700 ?
C1S H1S . 0.9900 ?

loop_
_geom_hbond_atom_site_label_D
_geom_hbond_atom_site_label_H
_geom_hbond_atom_site_label_A
_geom_hbond_site_symmetry_A
_geom_hbond_distance_DH
_geom_hbond_distance_HA
_geom_hbond_distance_DA
_geom_hbond_angle_DHA
C21A H21B Cl1A 1_556 0.98 2.97 3.717(7) 134
C31A H31A Cl2S 5_657 0.98 2.93 3.802(9) 149
C1S H1S Cl1A 3_456 0.99 2.70 3.505(10) 139
C1S H1S Cl1A 6_557 0.99 2.70 3.505(10) 138
